data_1570368
loop_
_publ_author_name
'Mathew, Renny'
'Mazumder, Aniruddha'
'Kumar, Praveen'
'Matula, Julie'
'Mohamed, Sharmarke'
'Brazda, Petr'
'Hariharan, Mahesh'
'Thomas, Brijith'

_publ_section_title
;
 Unveiling the topology of partially disordered micro-crystalline
 nitro-perylenediimide with X-aggregate stacking: an integrated approach.
;
_journal_issue 2
_journal_name_full 'Chemical science'
_journal_page_first 490
_journal_page_last 499
_journal_paper_doi 10.1039/d3sc05514k
_journal_volume 15
_journal_year 2024
_chemical_formula_sum 'C34 H29 N3 O6'
_chemical_formula_weight 575.6
_chemical_name_common NO2-PDI
_space_group_IT_number 61
_space_group_name_Hall '-P 2ac 2ab'
_space_group_name_H-M_alt 'P b c a'
_symmetry_cell_setting orthorhombic
_symmetry_Int_Tables_number 61
_symmetry_space_group_name_Hall '-P 2ac 2ab'
_symmetry_space_group_name_H-M 'P b c a'
_audit_update_record
;
2023-11-09 deposited with the CCDC.	2023-11-23 downloaded from the CCDC.
;
_cell_angle_alpha 90
_cell_angle_beta 90
_cell_angle_gamma 90
_cell_formula_units_Z 8
_cell_length_a 36.1(6)
_cell_length_b 19.23(7)
_cell_length_c 7.97(5)
_cell_measurement_reflns_used 26380
_cell_measurement_temperature 100
_cell_measurement_theta_max 1.00
_cell_measurement_theta_min 0.05
_cell_volume 5533(10)
_computing_cell_refinement
;
PETS2 (Palatinus, L., et al. Acta Crystallogr. B 2019)
;
_computing_data_collection
;
;
_computing_data_reduction
;
PETS2 (Palatinus, L., et al. Acta Crystallogr. B 2019).
;
_computing_structure_refinement
;
Jana2006 (Petricek et al., 2014). Dynamical refinement (Palatinus, L. et al.
 2015).
;
_computing_structure_solution
;
Superflip (Palatinus et al., 2007).
;
_diffrn_ambient_temperature 100
_diffrn_detector
;
ASI Cheetah Medipix3 direct detection camera
;
_diffrn_detector_area_resol_mean 512.512
_diffrn_measured_fraction_theta_full 0.6
_diffrn_measured_fraction_theta_max 0.59
_diffrn_measurement_device TEM
_diffrn_measurement_device_type 'Tecnai G2 20'
_diffrn_measurement_method
;
3D ED
;
_diffrn_measurement_specimen_support
;
Cu grid with carbon foil
;
_diffrn_radiation_probe electron
_diffrn_radiation_source LaB6
_diffrn_radiation_type electron
_diffrn_radiation_wavelength 0.0251
_diffrn_reflns_av_unetI/netI 0.0356
_diffrn_reflns_limit_h_max 23
_diffrn_reflns_limit_h_min -22
_diffrn_reflns_limit_k_max 19
_diffrn_reflns_limit_k_min -19
_diffrn_reflns_limit_l_max 7
_diffrn_reflns_limit_l_min -7
_diffrn_reflns_number 18923
_diffrn_reflns_reduction_process 'data integration with PETS2'
_diffrn_reflns_theta_full 0.71
_diffrn_reflns_theta_max 0.72
_diffrn_reflns_theta_min 0.07
_diffrn_source 'electron microscope'
_diffrn_source_voltage 200
_exptl_absorpt_coefficient_mu 0
_exptl_absorpt_correction_type none
_exptl_crystal_density_diffrn 1.382
_exptl_crystal_description
;
platelet shape, dimensions are average from three crystals
;
_exptl_crystal_F_000 953.424
_exptl_crystal_size_max 0.0070
_exptl_crystal_size_mid 0.0046
_exptl_crystal_size_min 0.0002
_refine_diff_density_max 0.21
_refine_diff_density_min -0.22
_refine_ls_extinction_method none
_refine_ls_goodness_of_fit_gt 0.0000
_refine_ls_goodness_of_fit_ref 3.9855
_refine_ls_hydrogen_treatment refall
_refine_ls_number_constraints 264
_refine_ls_number_parameters 304
_refine_ls_number_reflns 15577
_refine_ls_number_restraints 219
_refine_ls_R_factor_all 0.3278
_refine_ls_R_factor_gt 0.2230
_refine_ls_shift/su_max 0.2112
_refine_ls_shift/su_mean 0.0325
_refine_ls_structure_factor_coef F
_refine_ls_weighting_details 'calc w=1/[\s^2^(Fo)+(0.01P)^2^+0.0000P] where P=(Fo+2Fc)/3'
_refine_ls_weighting_scheme sigma
_refine_ls_wR_factor_gt 0.2168
_refine_ls_wR_factor_ref 0.2289
_reflns_number_gt 4293
_reflns_number_total 15577
_reflns_threshold_expression I>3\s(I)
_cod_data_source_file d3sc05514k2.cif
_cod_data_source_block I
_cod_depositor_comments 'Adding full bibliography for 1570368.cif.'
_cod_original_cell_volume 5532.8
_cod_original_sg_symbol_Hall '-P -2xab;-2ybc;-2zac'
_cod_database_code 1570368

loop_
_space_group_symop_id
_space_group_symop_operation_xyz
1 x,y,z
2 -x+1/2,-y,z+1/2
3 -x,y+1/2,-z+1/2
4 x+1/2,-y+1/2,-z
5 -x,-y,-z
6 x+1/2,y,-z+1/2
7 x,-y+1/2,z+1/2
8 -x+1/2,y+1/2,z

loop_
_atom_site_label
_atom_site_type_symbol
_atom_site_fract_x
_atom_site_fract_y
_atom_site_fract_z
_atom_site_adp_type
_atom_site_U_iso_or_equiv
_atom_site_site_symmetry_multiplicity
_atom_site_occupancy
_atom_site_calc_flag
_atom_site_refinement_flags
_atom_site_disorder_assembly
_atom_site_disorder_group
O2a O -0.4144(2) -0.2787(2) -1.1742(10) Uani 0.0767(19) 8 1 d . . .
O1a O -0.4439(2) -0.0528(2) -1.0141(10) Uani 0.0767(19) 8 1 d . . .
O2 O -0.67495(19) -0.4716(2) -0.5532(10) Uani 0.0767(19) 8 1 d . . .
O1 O -0.7045(2) -0.2456(2) -0.4083(10) Uani 0.0767(19) 8 1 d . . .
N1a N -0.42768(15) -0.16485(15) -1.1018(7) Uani 0.0767(19) 8 1 d . . .
N1 N -0.69363(16) -0.35892(16) -0.4954(8) Uani 0.0767(19) 8 1 d . . .
N2 N -0.50907(18) -0.43076(18) -0.9351(8) Uani 0.0767(19) 8 1 d . . .
C2a C -0.52720(16) -0.23843(12) -0.8734(10) Uani 0.0767(19) 8 1 d . . .
C2 C -0.59403(15) -0.28736(12) -0.7209(9) Uani 0.0767(19) 8 1 d . . .
C3a C -0.53473(16) -0.31103(13) -0.8650(9) Uani 0.0767(19) 8 1 d . . .
C1 C -0.56777(14) -0.33556(12) -0.7838(7) Uani 0.0767(19) 8 1 d . . .
C7a C -0.49354(15) -0.21390(13) -0.9492(8) Uani 0.0767(19) 8 1 d . . .
C1a C -0.55301(15) -0.19047(12) -0.8070(8) Uani 0.0767(19) 8 1 d . . .
C3 C -0.58612(13) -0.21494(13) -0.7260(6) Uani 0.0767(19) 8 1 d . . .
C7 C -0.62838(14) -0.31161(13) -0.6499(7) Uani 0.0767(19) 8 1 d . . .
C6a C -0.46910(18) -0.26093(13) -1.0222(10) Uani 0.0767(19) 8 1 d . . .
C8a C -0.48647(15) -0.14246(14) -0.9583(8) Uani 0.0767(19) 8 1 d . . .
C8 C -0.63535(15) -0.38254(14) -0.6384(8) Uani 0.0767(19) 8 1 d . . .
C6 C -0.65310(15) -0.26438(13) -0.5809(7) Uani 0.0767(19) 8 1 d . . .
C13a C -0.39216(18) -0.14038(18) -1.1667(7) Uani 0.0767(19) 8 1 d . . .
C13 C -0.72908(17) -0.38385(19) -0.4297(7) Uani 0.0767(19) 8 1 d . . .
C4a C -0.50841(17) -0.35576(13) -0.9350(9) Uani 0.0767(19) 8 1 d . . .
C10a C -0.54545(15) -0.11946(16) -0.8315(7) Uani 0.0767(19) 8 1 d . . .
C10 C -0.57718(16) -0.40743(15) -0.7737(8) Uani 0.0767(19) 8 1 d . . .
C4 C -0.61359(15) -0.16987(14) -0.6655(7) Uani 0.0767(19) 8 1 d . . .
C12a C -0.43424(17) -0.23686(16) -1.1043(7) Uani 0.0767(19) 8 1 d . . .
C11a C -0.45115(16) -0.11550(15) -1.0282(8) Uani 0.0767(19) 8 1 d . . .
C5a C -0.47645(18) -0.33151(15) -1.0171(9) Uani 0.0767(19) 8 1 d . . .
C11 C -0.66979(17) -0.40887(14) -0.5621(7) Uani 0.0767(19) 8 1 d . . .
C12 C -0.68656(16) -0.28797(16) -0.4909(6) Uani 0.0767(19) 8 1 d . . .
C9a C -0.51181(16) -0.09563(15) -0.8956(8) Uani 0.0767(19) 8 1 d . . .
C9 C -0.61028(16) -0.43052(15) -0.7062(8) Uani 0.0767(19) 8 1 d . . .
C5 C -0.64538(17) -0.19353(16) -0.5852(8) Uani 0.0767(19) 8 1 d . . .
H10a H -0.5649(3) -0.0793(2) -0.793(2) Uani 0.0767(19) 8 1 d . . .
H10 H -0.5600(3) -0.4512(2) -0.806(3) Uani 0.0767(19) 8 1 d . . .
H4 H -0.6122(3) -0.1140(3) -0.687(2) Uani 0.0767(19) 8 1 d . . .
H5a H -0.4568(4) -0.3682(2) -1.071(3) Uani 0.0767(19) 8 1 d . . .
H9a H -0.5054(3) -0.0405(3) -0.885(2) Uani 0.0767(19) 8 1 d . . .
H9 H -0.6169(3) -0.4856(3) -0.714(3) Uani 0.0767(19) 8 1 d . . .
H5 H -0.6643(3) -0.1554(2) -0.533(2) Uani 0.0767(19) 8 1 d . . .
O3 O -0.5044(6) -0.4623(3) -1.0717(11) Uiso 0.193(5) 8 1 d . . .
O4 O -0.5172(6) -0.4623(3) -0.8001(12) Uiso 0.193(5) 8 1 d . . .
C14'a C -0.3979(3) -0.0812(3) -1.2921(11) Uiso 0.256(3) 8 1 d . . .
C14a C -0.3671(2) -0.1169(4) -1.0239(10) Uiso 0.256(3) 8 1 d . . .
C14 C -0.7607(2) -0.3366(4) -0.4863(12) Uiso 0.256(3) 8 1 d . . .
C14' C -0.7280(3) -0.3883(4) -0.2383(8) Uiso 0.256(3) 8 1 d . . .
C15'a C -0.3673(4) -0.0774(5) -1.4241(13) Uiso 0.256(3) 8 1 d . . .
C15a C -0.3347(3) -0.1663(5) -0.9941(15) Uiso 0.256(3) 8 1 d . . .
C15 C -0.7705(4) -0.3462(6) -0.6692(13) Uiso 0.256(3) 8 1 d . . .
C15' C -0.6993(4) -0.4402(6) -0.1743(9) Uiso 0.256(3) 8 1 d . . .
H13a H -0.3779(2) -0.1827(3) -1.2329(9) Uiso 0.256(3) 8 1 d . . .
H13 H -0.73493(19) -0.4362(3) -0.4771(11) Uiso 0.256(3) 8 1 d . . .
H14'a_2 H -0.4247(3) -0.0833(9) -1.355(2) Uiso 0.256(3) 8 1 d . . .
H14'a_1 H -0.3979(6) -0.0319(3) -1.2225(14) Uiso 0.256(3) 8 1 d . . .
H14a_2 H -0.3556(4) -0.0657(4) -1.056(2) Uiso 0.256(3) 8 1 d . . .
H14a_1 H -0.3819(3) -0.1094(10) -0.9057(13) Uiso 0.256(3) 8 1 d . . .
H14_2 H -0.7854(2) -0.3491(9) -0.4115(18) Uiso 0.256(3) 8 1 d . . .
H14_1 H -0.7552(4) -0.2816(4) -0.463(2) Uiso 0.256(3) 8 1 d . . .
H14'_2 H -0.7553(4) -0.4052(11) -0.1938(14) Uiso 0.256(3) 8 1 d . . .
H14'_1 H -0.7230(6) -0.3379(5) -0.1787(9) Uiso 0.256(3) 8 1 d . . .
H15'a_3 H -0.3708(11) -0.117(2) -1.521(4) Uiso 0.256(3) 8 1 d . . .
H15'a_1 H -0.3678(12) -0.0265(14) -1.486(6) Uiso 0.256(3) 8 1 d . . .
H15'a_2 H -0.3400(3) -0.084(3) -1.367(2) Uiso 0.256(3) 8 1 d . . .
H15a_3 H -0.3123(7) -0.155(2) -1.082(6) Uiso 0.256(3) 8 1 d . . .
H15a_2 H -0.3431(6) -0.2205(5) -1.014(8) Uiso 0.256(3) 8 1 d . . .
H15a_1 H -0.3236(13) -0.161(2) -0.867(3) Uiso 0.256(3) 8 1 d . . .
H15_2 H -0.7459(6) -0.343(4) -0.7496(16) Uiso 0.256(3) 8 1 d . . .
H15_1 H -0.7895(18) -0.305(3) -0.710(3) Uiso 0.256(3) 8 1 d . . .
H15_3 H -0.7842(19) -0.396(2) -0.690(3) Uiso 0.256(3) 8 1 d . . .
H15'_2 H -0.6725(6) -0.433(2) -0.235(6) Uiso 0.256(3) 8 1 d . . .
H15'_3 H -0.7085(10) -0.4938(5) -0.196(8) Uiso 0.256(3) 8 1 d . . .
H15'_1 H -0.6953(15) -0.433(3) -0.0390(19) Uiso 0.256(3) 8 1 d . . .

loop_
_atom_site_aniso_label
_atom_site_aniso_type_symbol
_atom_site_aniso_U_11
_atom_site_aniso_U_22
_atom_site_aniso_U_33
_atom_site_aniso_U_12
_atom_site_aniso_U_13
_atom_site_aniso_U_23
O2a O 0.037(5) 0.0817(11) 0.1113(15) 0.0247(14) -0.0326(18) -0.0218(10)
O1a O 0.037(5) 0.0817(11) 0.1113(15) 0.0247(14) -0.0326(18) -0.0218(10)
O2 O 0.037(5) 0.0817(11) 0.1113(15) 0.0247(14) -0.0326(18) -0.0218(10)
O1 O 0.037(5) 0.0817(11) 0.1113(15) 0.0247(14) -0.0326(18) -0.0218(10)
N1a N 0.037(5) 0.0817(11) 0.1113(15) 0.0247(14) -0.0326(18) -0.0218(10)
N1 N 0.037(5) 0.0817(11) 0.1113(15) 0.0247(14) -0.0326(18) -0.0218(10)
N2 N 0.037(5) 0.0817(11) 0.1113(15) 0.0247(14) -0.0326(18) -0.0218(10)
C2a C 0.037(5) 0.0817(11) 0.1113(15) 0.0247(14) -0.0326(18) -0.0218(10)
C2 C 0.037(5) 0.0817(11) 0.1113(15) 0.0247(14) -0.0326(18) -0.0218(10)
C3a C 0.037(5) 0.0817(11) 0.1113(15) 0.0247(14) -0.0326(18) -0.0218(10)
C1 C 0.037(5) 0.0817(11) 0.1113(15) 0.0247(14) -0.0326(18) -0.0218(10)
C7a C 0.037(5) 0.0817(11) 0.1113(15) 0.0247(14) -0.0326(18) -0.0218(10)
C1a C 0.037(5) 0.0817(11) 0.1113(15) 0.0247(14) -0.0326(18) -0.0218(10)
C3 C 0.037(5) 0.0817(11) 0.1113(15) 0.0247(14) -0.0326(18) -0.0218(10)
C7 C 0.037(5) 0.0817(11) 0.1113(15) 0.0247(14) -0.0326(18) -0.0218(10)
C6a C 0.037(5) 0.0817(11) 0.1113(15) 0.0247(14) -0.0326(18) -0.0218(10)
C8a C 0.037(5) 0.0817(11) 0.1113(15) 0.0247(14) -0.0326(18) -0.0218(10)
C8 C 0.037(5) 0.0817(11) 0.1113(15) 0.0247(14) -0.0326(18) -0.0218(10)
C6 C 0.037(5) 0.0817(11) 0.1113(15) 0.0247(14) -0.0326(18) -0.0218(10)
C13a C 0.037(5) 0.0817(11) 0.1113(15) 0.0247(14) -0.0326(18) -0.0218(10)
C13 C 0.037(5) 0.0817(11) 0.1113(15) 0.0247(14) -0.0326(18) -0.0218(10)
C4a C 0.037(5) 0.0817(11) 0.1113(15) 0.0247(14) -0.0326(18) -0.0218(10)
C10a C 0.037(5) 0.0817(11) 0.1113(15) 0.0247(14) -0.0326(18) -0.0218(10)
C10 C 0.037(5) 0.0817(11) 0.1113(15) 0.0247(14) -0.0326(18) -0.0218(10)
C4 C 0.037(5) 0.0817(11) 0.1113(15) 0.0247(14) -0.0326(18) -0.0218(10)
C12a C 0.037(5) 0.0817(11) 0.1113(15) 0.0247(14) -0.0326(18) -0.0218(10)
C11a C 0.037(5) 0.0817(11) 0.1113(15) 0.0247(14) -0.0326(18) -0.0218(10)
C5a C 0.037(5) 0.0817(11) 0.1113(15) 0.0247(14) -0.0326(18) -0.0218(10)
C11 C 0.037(5) 0.0817(11) 0.1113(15) 0.0247(14) -0.0326(18) -0.0218(10)
C12 C 0.037(5) 0.0817(11) 0.1113(15) 0.0247(14) -0.0326(18) -0.0218(10)
C9a C 0.037(5) 0.0817(11) 0.1113(15) 0.0247(14) -0.0326(18) -0.0218(10)
C9 C 0.037(5) 0.0817(11) 0.1113(15) 0.0247(14) -0.0326(18) -0.0218(10)
C5 C 0.037(5) 0.0817(11) 0.1113(15) 0.0247(14) -0.0326(18) -0.0218(10)
H10a H 0.037(5) 0.0817(11) 0.1113(15) 0.0247(14) -0.0326(18) -0.0218(10)
H10 H 0.037(5) 0.0817(11) 0.1113(15) 0.0247(14) -0.0326(18) -0.0218(10)
H4 H 0.037(5) 0.0817(11) 0.1113(15) 0.0247(14) -0.0326(18) -0.0218(10)
H5a H 0.037(5) 0.0817(11) 0.1113(15) 0.0247(14) -0.0326(18) -0.0218(10)
H9a H 0.037(5) 0.0817(11) 0.1113(15) 0.0247(14) -0.0326(18) -0.0218(10)
H9 H 0.037(5) 0.0817(11) 0.1113(15) 0.0247(14) -0.0326(18) -0.0218(10)
H5 H 0.037(5) 0.0817(11) 0.1113(15) 0.0247(14) -0.0326(18) -0.0218(10)

loop_
_atom_type_symbol
_atom_type_scat_source
C International_Tables_Vol_C
H International_Tables_Vol_C
N International_Tables_Vol_C
O International_Tables_Vol_C

loop_
_geom_angle_atom_site_label_1
_geom_angle_atom_site_label_2
_geom_angle_atom_site_label_3
_geom_angle_site_symmetry_1
_geom_angle_site_symmetry_2
_geom_angle_site_symmetry_3
_geom_angle
_geom_angle_publ_flag
C13a N1a C12a . . . 117.4(4) ?
C13a N1a C11a . . . 117.5(3) ?
C12a N1a C11a . . . 124.9(5) ?
C13 N1 C11 . . . 116.8(3) ?
C13 N1 C12 . . . 118.3(4) ?
C11 N1 C12 . . . 124.9(5) ?
C4a N2 O3 . . . 118.8(6) ?
C4a N2 O4 . . . 118.8(6) ?
O3 N2 O4 . . . 122.2(6) ?
C3a C2a C7a . . . 120.2(4) ?
C3a C2a C1a . . . 119.8(5) ?
C7a C2a C1a . . . 120.0(3) ?
C1 C2 C3 . . . 119.7(4) ?
C1 C2 C7 . . . 120.2(3) ?
C3 C2 C7 . . . 120.1(4) ?
C2a C3a C1 . . . 120.1(4) ?
C2a C3a C4a . . . 117.1(5) ?
C1 C3a C4a . . . 122.8(3) ?
C2 C1 C3a . . . 120.0(3) ?
C2 C1 C10 . . . 117.0(4) ?
C3a C1 C10 . . . 122.8(4) ?
C2a C7a C6a . . . 119.9(3) ?
C2a C7a C8a . . . 119.9(4) ?
C6a C7a C8a . . . 120.1(5) ?
C2a C1a C3 . . . 120.2(3) ?
C2a C1a C10a . . . 117.0(5) ?
C3 C1a C10a . . . 122.8(4) ?
C2 C3 C1a . . . 120.0(4) ?
C2 C3 C4 . . . 116.9(4) ?
C1a C3 C4 . . . 122.7(3) ?
C2 C7 C8 . . . 119.9(4) ?
C2 C7 C6 . . . 119.8(3) ?
C8 C7 C6 . . . 120.0(5) ?
C7a C6a C12a . . . 121.1(3) ?
C7a C6a C5a . . . 120.3(6) ?
C12a C6a C5a . . . 118.6(5) ?
C7a C8a C11a . . . 121.2(4) ?
C7a C8a C9a . . . 120.1(5) ?
C11a C8a C9a . . . 118.6(3) ?
C7 C8 C11 . . . 121.1(4) ?
C7 C8 C9 . . . 120.3(5) ?
C11 C8 C9 . . . 118.6(3) ?
C7 C6 C12 . . . 121.2(3) ?
C7 C6 C5 . . . 120.2(5) ?
C12 C6 C5 . . . 118.5(4) ?
N1a C13a C14'a . . . 110.6(5) ?
N1a C13a C14a . . . 110.7(5) ?
N1a C13a H13a . . . 110.0(5) ?
C14'a C13a C14a . . . 110.4(5) ?
C14'a C13a H13a . . . 107.5(6) ?
C14a C13a H13a . . . 107.5(6) ?
N1 C13 C14 . . . 110.7(4) ?
N1 C13 C14' . . . 110.6(6) ?
N1 C13 H13 . . . 110.2(6) ?
C14 C13 C14' . . . 110.4(6) ?
C14 C13 H13 . . . 107.5(6) ?
C14' C13 H13 . . . 107.3(6) ?
N2 C4a C3a . . . 127.2(5) ?
N2 C4a C5a . . . 110.2(5) ?
C3a C4a C5a . . . 122.6(3) ?
C1a C10a C9a . . . 122.6(4) ?
C1a C10a H10a . . . 121.6(7) ?
C9a C10a H10a . . . 115.6(5) ?
C1 C10 C9 . . . 122.6(4) ?
C1 C10 H10 . . . 127.3(7) ?
C9 C10 H10 . . . 109.9(6) ?
C3 C4 C5 . . . 122.7(3) ?
C3 C4 H4 . . . 121.6(9) ?
C5 C4 H4 . . . 115.6(8) ?
O2a C12a N1a . . . 124.1(6) ?
O2a C12a C6a . . . 119.6(4) ?
N1a C12a C6a . . . 116.2(4) ?
O1a C11a N1a . . . 124.7(6) ?
O1a C11a C8a . . . 119.2(5) ?
N1a C11a C8a . . . 116.1(3) ?
C6a C5a C4a . . . 119.8(5) ?
C6a C5a H5a . . . 120.0(8) ?
C4a C5a H5a . . . 120.2(6) ?
O2 C11 N1 . . . 124.3(6) ?
O2 C11 C8 . . . 119.4(5) ?
N1 C11 C8 . . . 116.2(3) ?
O1 C12 N1 . . . 124.5(6) ?
O1 C12 C6 . . . 119.1(4) ?
N1 C12 C6 . . . 116.1(4) ?
C8a C9a C10a . . . 119.8(3) ?
C8a C9a H9a . . . 121.7(8) ?
C10a C9a H9a . . . 118.4(8) ?
C8 C9 C10 . . . 119.8(3) ?
C8 C9 H9 . . . 121.5(9) ?
C10 C9 H9 . . . 118.6(9) ?
C6 C5 C4 . . . 119.8(4) ?
C6 C5 H5 . . . 121.7(7) ?
C4 C5 H5 . . . 118.4(6) ?
C10 H10 O4 . . . 132.0(9) ?
N2 O4 H10 . . . 97.9(12) ?
C13a C14'a C15'a . . . 112.9(7) ?
C13a C14'a H14'a_2 . . . 113.2(11) ?
C13a C14'a H14'a_1 . . . 108.2(9) ?
C15'a C14'a H14'a_2 . . . 109.1(11) ?
C15'a C14'a H14'a_1 . . . 107.8(12) ?
H14'a_2 C14'a H14'a_1 . . . 105.3(15) ?
C13a C14a C15a . . . 112.8(7) ?
C13a C14a H14a_2 . . . 108.3(10) ?
C13a C14a H14a_1 . . . 112.9(8) ?
C15a C14a H14a_2 . . . 108.0(10) ?
C15a C14a H14a_1 . . . 109.0(11) ?
H14a_2 C14a H14a_1 . . . 105.5(14) ?
C13 C14 C15 . . . 112.8(7) ?
C13 C14 H14_2 . . . 108.3(10) ?
C13 C14 H14_1 . . . 112.9(9) ?
C15 C14 H14_2 . . . 107.9(10) ?
C15 C14 H14_1 . . . 109.0(12) ?
H14_2 C14 H14_1 . . . 105.5(14) ?
C13 C14' C15' . . . 112.9(7) ?
C13 C14' H14'_2 . . . 108.4(9) ?
C13 C14' H14'_1 . . . 112.8(7) ?
C15' C14' H14'_2 . . . 108.0(12) ?
C15' C14' H14'_1 . . . 109.0(12) ?
H14'_2 C14' H14'_1 . . . 105.5(16) ?
C14'a C15'a H15'a_3 . . . 112(2) ?
C14'a C15'a H15'a_1 . . . 110(2) ?
C14'a C15'a H15'a_2 . . . 111.1(13) ?
H15'a_3 C15'a H15'a_1 . . . 108(3) ?
H15'a_3 C15'a H15'a_2 . . . 108(3) ?
H15'a_1 C15'a H15'a_2 . . . 108(4) ?
C14a C15a H15a_3 . . . 110(2) ?
C14a C15a H15a_2 . . . 111.1(16) ?
C14a C15a H15a_1 . . . 112(3) ?
H15a_3 C15a H15a_2 . . . 108(4) ?
H15a_3 C15a H15a_1 . . . 108(3) ?
H15a_2 C15a H15a_1 . . . 108(4) ?
C14 C15 H15_2 . . . 111.7(15) ?
C14 C15 H15_1 . . . 110.0(18) ?
C14 C15 H15_3 . . . 111.1(15) ?
H15_2 C15 H15_1 . . . 108(4) ?
H15_2 C15 H15_3 . . . 109(4) ?
H15_1 C15 H15_3 . . . 108(4) ?
C14' C15' H15'_2 . . . 112(2) ?
C14' C15' H15'_3 . . . 111(2) ?
C14' C15' H15'_1 . . . 110(3) ?
H15'_2 C15' H15'_3 . . . 108(3) ?
H15'_2 C15' H15'_1 . . . 108(4) ?
H15'_3 C15' H15'_1 . . . 108(4) ?

loop_
_geom_bond_atom_site_label_1
_geom_bond_atom_site_label_2
_geom_bond_site_symmetry_1
_geom_bond_site_symmetry_2
_geom_bond_distance
_geom_bond_publ_flag
O2a C12a . . 1.213(8) ?
O1a C11a . . 1.240(6) ?
O2 C11 . . 1.223(5) ?
O1 C12 . . 1.231(8) ?
N1a C13a . . 1.461(8) ?
N1a C12a . . 1.405(4) ?
N1a C11a . . 1.401(7) ?
N1 C13 . . 1.464(8) ?
N1 C11 . . 1.395(7) ?
N1 C12 . . 1.389(4) ?
N2 C4a . . 1.443(4) ?
N2 O3 . . 1.258(10) ?
N2 O4 . . 1.270(12) ?
C2a C3a . . 1.424(4) ?
C2a C7a . . 1.437(8) ?
C2a C1a . . 1.414(7) ?
C2 C1 . . 1.418(6) ?
C2 C3 . . 1.422(4) ?
C2 C7 . . 1.441(7) ?
C3a C1 . . 1.437(8) ?
C3a C4a . . 1.398(8) ?
C1 C10 . . 1.425(4) ?
C7a C6a . . 1.391(7) ?
C7a C8a . . 1.399(4) ?
C1a C3 . . 1.438(7) ?
C1a C10a . . 1.406(4) ?
C3 C4 . . 1.403(6) ?
C7 C8 . . 1.390(4) ?
C7 C6 . . 1.387(6) ?
C6a C12a . . 1.492(9) ?
C6a C5a . . 1.384(4) ?
C8a C11a . . 1.485(8) ?
C8a C9a . . 1.378(7) ?
C8 C11 . . 1.474(8) ?
C8 C9 . . 1.401(7) ?
C6 C12 . . 1.476(7) ?
C6 C5 . . 1.391(4) ?
C13a C14'a . . 1.528(9) ?
C13a C14a . . 1.523(10) ?
C13a H13a . . 1.098(8) ?
C13 C14 . . 1.528(9) ?
C13 C14' . . 1.528(8) ?
C13 H13 . . 1.096(8) ?
C4a C5a . . 1.406(9) ?
C10a C9a . . 1.395(8) ?
C10a H10a . . 1.088(9) ?
C10 C9 . . 1.384(8) ?
C10 H10 . . 1.077(10) ?
C4 C5 . . 1.391(8) ?
C4 H4 . . 1.088(7) ?
C5a H5a . . 1.089(14) ?
C9a H9a . . 1.089(7) ?
C9 H9 . . 1.088(7) ?
C5 H5 . . 1.086(12) ?
H10 O4 . . 1.56(2) ?
C14'a C15'a . . 1.527(15) ?
C14'a H14'a_2 . . 1.093(15) ?
C14'a H14'a_1 . . 1.098(11) ?
C14a C15a . . 1.524(14) ?
C14a H14a_2 . . 1.098(12) ?
C14a H14a_1 . . 1.094(13) ?
C14 C15 . . 1.511(14) ?
C14 H14_2 . . 1.098(14) ?
C14 H14_1 . . 1.093(11) ?
C14' C15' . . 1.524(16) ?
C14' H14'_2 . . 1.098(17) ?
C14' H14'_1 . . 1.095(12) ?
C15'a H15'a_3 . . 1.09(4) ?
C15'a H15'a_1 . . 1.10(3) ?
C15'a H15'a_2 . . 1.09(2) ?
C15a H15a_3 . . 1.09(4) ?
C15a H15a_2 . . 1.096(18) ?
C15a H15a_1 . . 1.09(3) ?
C15 H15_2 . . 1.09(2) ?
C15 H15_1 . . 1.10(6) ?
C15 H15_3 . . 1.10(5) ?
C15' H15'_2 . . 1.09(3) ?
C15' H15'_3 . . 1.10(2) ?
C15' H15'_1 . . 1.096(19) ?

loop_
_reflns_scale_group_code
_reflns_scale_meas_intensity
1%1 1485.929
2%1 1647.692
3%1 1745.719
4%1 1670.474
5%1 1573.513
6%1 1693.706
7%1 1681.734
8%1 1919.546
9%1 1927.797
10%1 1644.423
11%1 1638.078
12%1 1813.452
13%1 1794.556
14%1 1547.168
15%1 1876.003
16%1 1823.286
17%1 1993.808
18%1 1903.501
19%1 2037.365
20%1 1898.000
21%1 2196.244
22%1 2137.330
23%1 2037.626
24%1 2092.522
25%1 1962.929
26%1 1720.524
27%1 2014.410
28%1 2053.455
29%1 1833.514
30%1 1771.701
31%1 1786.953
32%1 1710.221
1%2 1042.794
2%2 1206.346
3%2 1206.047
4%2 1137.713
5%2 1187.778
6%2 1181.974
7%2 1225.690
8%2 1186.258
9%2 1103.443
10%2 1162.754
11%2 1181.436
12%2 1071.887
13%2 1120.704
1%3 1482.778
2%3 1683.261
3%3 1705.435
4%3 1676.498
5%3 1801.560
6%3 1880.636
7%3 1935.014
8%3 1878.124
9%3 1793.530
10%3 1973.527
11%3 1882.298
12%3 1946.622
13%3 1995.599
14%3 1883.978
15%3 1952.639
16%3 1968.395
17%3 1822.074
18%3 2161.816
19%3 1684.646
20%3 1909.925
21%3 1945.241
22%3 2099.425
23%3 2174.065
24%3 1947.360
25%3 2354.581
26%3 1926.261
27%3 2046.211
28%3 1862.100
29%3 2048.018
30%3 1970.276
31%3 1960.816
32%3 2225.967

loop_
_restr_angle_atom_site_label_1
_restr_angle_site_symmetry_1
_restr_angle_atom_site_label_2
_restr_angle_site_symmetry_2
_restr_angle_atom_site_label_3
_restr_angle_site_symmetry_3
_restr_angle_target
_restr_angle_target_weight_param
N1a . C12a . O2a . 124.149 0.01
C6a . C12a . O2a . 119.561 0.01
N1a . C11a . O1a . 124.654 0.01
C8a . C11a . O1a . 119.174 0.01
N1 . C11 . O2 . 124.293 0.01
C8 . C11 . O2 . 119.46 0.01
N1 . C12 . O1 . 124.6 0.01
C6 . C12 . O1 . 119.202 0.01
O4 . N2 . O3 . 122.312 0.01
C4a . N2 . O3 . 118.84 0.01
C4a . N2 . O4 . 118.849 0.01
C12a . N1a . C13a . 117.509 0.01
C11a . N1a . C13a . 117.506 0.01
C14'a . C13a . N1a . 110.619 0.01
C14a . C13a . N1a . 110.701 0.01
H13a . C13a . N1a . 110.022 0.01
C6a . C12a . N1a . 116.29 0.01
C11a . N1a . C12a . 124.985 0.01
C8a . C11a . N1a . 116.172 0.01
C11 . N1 . C13 . 116.771 0.01
C12 . N1 . C13 . 118.226 0.01
C14 . C13 . N1 . 110.695 0.01
C14' . C13 . N1 . 110.622 0.01
H13 . C13 . N1 . 110.245 0.01
C8 . C11 . N1 . 116.247 0.01
C12 . N1 . C11 . 124.96 0.01
C6 . C12 . N1 . 116.197 0.01
C3a . C4a . N2 . 127.177 0.01
C5a . C4a . N2 . 110.111 0.01
C1 . C3a . C2a . 120.133 0.01
C7a . C2a . C3a . 120.135 0.01
C1a . C2a . C3a . 119.737 0.01
C4a . C3a . C2a . 117.091 0.01
C1a . C2a . C7a . 120.128 0.01
C6a . C7a . C2a . 119.927 0.01
C8a . C7a . C2a . 119.975 0.01
C3 . C1a . C2a . 120.134 0.01
C10a . C1a . C2a . 117.092 0.01
C3a . C1 . C2 . 120.13 0.01
C3 . C2 . C1 . 119.736 0.01
C7 . C2 . C1 . 120.135 0.01
C10 . C1 . C2 . 117.091 0.01
C1a . C3 . C2 . 120.131 0.01
C7 . C2 . C3 . 120.129 0.01
C4 . C3 . C2 . 117.09 0.01
C8 . C7 . C2 . 119.94 0.01
C6 . C7 . C2 . 119.964 0.01
C4a . C3a . C1 . 122.777 0.01
C10 . C1 . C3a . 122.779 0.01
C5a . C4a . C3a . 122.712 0.01
C9 . C10 . C1 . 122.712 0.01
H10 . C10 . C1 . 127.351 0.01
C8a . C7a . C6a . 120.098 0.01
C12a . C6a . C7a . 121.177 0.01
C5a . C6a . C7a . 120.289 0.01
C11a . C8a . C7a . 121.263 0.01
C9a . C8a . C7a . 120.212 0.01
C10a . C1a . C3 . 122.774 0.01
C4 . C3 . C1a . 122.78 0.01
C9a . C10a . C1a . 122.711 0.01
H10a . C10a . C1a . 121.643 0.01
C5 . C4 . C3 . 122.711 0.01
H4 . C4 . C3 . 121.644 0.01
C6 . C7 . C8 . 120.096 0.01
C11 . C8 . C7 . 121.191 0.01
C9 . C8 . C7 . 120.268 0.01
C12 . C6 . C7 . 121.232 0.01
C5 . C6 . C7 . 120.238 0.01
C5a . C6a . C12a . 118.534 0.01
C4a . C5a . C6a . 119.846 0.01
H5a . C5a . C6a . 119.973 0.01
C9a . C8a . C11a . 118.524 0.01
C10a . C9a . C8a . 119.882 0.01
H9a . C9a . C8a . 121.713 0.01
C9 . C8 . C11 . 118.541 0.01
C10 . C9 . C8 . 119.854 0.01
H9 . C9 . C8 . 121.536 0.01
C5 . C6 . C12 . 118.53 0.01
C4 . C5 . C6 . 119.868 0.01
H5 . C5 . C6 . 121.728 0.01
C14a . C13a . C14'a . 110.377 0.01
C15'a . C14'a . C13a . 112.869 0.01
H13a . C13a . C14'a . 107.537 0.01
H14'a_2 . C14'a . C13a . 113.193 0.01
H14'a_1 . C14'a . C13a . 108.19 0.01
C15a . C14a . C13a . 112.768 0.01
H13a . C13a . C14a . 107.482 0.01
H14a_2 . C14a . C13a . 108.35 0.01
H14a_1 . C14a . C13a . 112.915 0.01
C14' . C13 . C14 . 110.38 0.01
C15 . C14 . C13 . 112.771 0.01
H13 . C13 . C14 . 107.475 0.01
H14_2 . C14 . C13 . 108.335 0.01
H14_1 . C14 . C13 . 112.911 0.01
C15' . C14' . C13 . 112.872 0.01
H13 . C13 . C14' . 107.318 0.01
H14'_2 . C14' . C13 . 108.37 0.01
H14'_1 . C14' . C13 . 112.79 0.01
H5a . C5a . C4a . 120.18 0.01
H10a . C10a . C9a . 115.646 0.01
H9a . C9a . C10a . 118.405 0.01
H10 . C10 . C9 . 109.936 0.01
H9 . C9 . C10 . 118.61 0.01
H4 . C4 . C5 . 115.645 0.01
H5 . C5 . C4 . 118.404 0.01
H14'a_2 . C14'a . C15'a . 109.049 0.01
H14'a_1 . C14'a . C15'a . 107.809 0.01
H15'a_3 . C15'a . C14'a . 111.702 0.01
H15'a_1 . C15'a . C14'a . 109.983 0.01
H15'a_2 . C15'a . C14'a . 111.051 0.01
H14'a_1 . C14'a . H14'a_2 . 105.316 0.01
H14a_2 . C14a . C15a . 107.958 0.01
H14a_1 . C14a . C15a . 108.963 0.01
H15a_3 . C15a . C14a . 109.975 0.01
H15a_2 . C15a . C14a . 111.05 0.01
H15a_1 . C15a . C14a . 111.719 0.01
H14a_1 . C14a . H14a_2 . 105.518 0.01
H14_2 . C14 . C15 . 107.948 0.01
H14_1 . C14 . C15 . 109.013 0.01
H15_2 . C15 . C14 . 111.725 0.01
H15_1 . C15 . C14 . 109.96 0.01
H15_3 . C15 . C14 . 111.06 0.01
H14_1 . C14 . H14_2 . 105.492 0.01
H14'_2 . C14' . C15' . 107.954 0.01
H14'_1 . C14' . C15' . 108.955 0.01
H15'_2 . C15' . C14' . 111.705 0.01
H15'_3 . C15' . C14' . 111.033 0.01
H15'_1 . C15' . C14' . 109.983 0.01
H14'_1 . C14' . H14'_2 . 105.53 0.01
H15'a_1 . C15'a . H15'a_3 . 107.567 0.01
H15'a_2 . C15'a . H15'a_3 . 108.496 0.01
H15'a_2 . C15'a . H15'a_1 . 107.901 0.01
H15a_2 . C15a . H15a_3 . 107.905 0.01
H15a_1 . C15a . H15a_3 . 107.552 0.01
H15a_1 . C15a . H15a_2 . 108.499 0.01
H15_1 . C15 . H15_2 . 107.547 0.01
H15_3 . C15 . H15_2 . 108.52 0.01
H15_3 . C15 . H15_1 . 107.886 0.01
H15'_3 . C15' . H15'_2 . 108.482 0.01
H15'_1 . C15' . H15'_2 . 107.577 0.01
H15'_1 . C15' . H15'_3 . 107.92 0.01

loop_
_restr_distance_atom_site_label_1
_restr_distance_site_symmetry_1
_restr_distance_atom_site_label_2
_restr_distance_site_symmetry_2
_restr_distance_target
_restr_distance_target_weight_param
C12a . O2a . 1.23 0.001
C11a . O1a . 1.229 0.001
C11 . O2 . 1.23 0.001
C12 . O1 . 1.229 0.001
N2 . O3 . 1.253 0.001
N2 . O4 . 1.253 0.001
C13a . N1a . 1.459 0.001
C12a . N1a . 1.403 0.001
C11a . N1a . 1.401 0.001
C13 . N1 . 1.459 0.001
C11 . N1 . 1.402 0.001
C12 . N1 . 1.402 0.001
C4a . N2 . 1.423 0.001
C3a . C2a . 1.42 0.001
C7a . C2a . 1.437 0.001
C1a . C2a . 1.42 0.001
C1 . C2 . 1.42 0.001
C3 . C2 . 1.42 0.001
C7 . C2 . 1.437 0.001
C1 . C3a . 1.434 0.001
C4a . C3a . 1.415 0.001
C10 . C1 . 1.415 0.001
C6a . C7a . 1.397 0.001
C8a . C7a . 1.397 0.001
C3 . C1a . 1.434 0.001
C10a . C1a . 1.415 0.001
C4 . C3 . 1.415 0.001
C8 . C7 . 1.397 0.001
C6 . C7 . 1.397 0.001
C12a . C6a . 1.48 0.001
C5a . C6a . 1.389 0.001
C11a . C8a . 1.481 0.001
C9a . C8a . 1.389 0.001
C11 . C8 . 1.481 0.001
C9 . C8 . 1.389 0.001
C12 . C6 . 1.481 0.001
C5 . C6 . 1.389 0.001
C14'a . C13a . 1.536 0.001
C14a . C13a . 1.537 0.001
H13a . C13a . 1.097 0.001
C14 . C13 . 1.537 0.001
C14' . C13 . 1.536 0.001
H13 . C13 . 1.097 0.001
C5a . C4a . 1.391 0.001
C9a . C10a . 1.391 0.001
H10a . C10a . 1.087 0.001
C9 . C10 . 1.391 0.001
H10 . C10 . 1.07 0.001
C5 . C4 . 1.392 0.001
H4 . C4 . 1.087 0.001
H5a . C5a . 1.089 0.001
H9a . C9a . 1.087 0.001
H9 . C9 . 1.087 0.001
H5 . C5 . 1.087 0.001
C15'a . C14'a . 1.524 0.001
H14'a_2 . C14'a . 1.094 0.001
H14'a_1 . C14'a . 1.098 0.001
C15a . C14a . 1.524 0.001
H14a_2 . C14a . 1.098 0.001
H14a_1 . C14a . 1.094 0.001
C15 . C14 . 1.524 0.001
H14_2 . C14 . 1.098 0.001
H14_1 . C14 . 1.094 0.001
C15' . C14' . 1.524 0.001
H14'_2 . C14' . 1.098 0.001
H14'_1 . C14' . 1.094 0.001
H15'a_3 . C15'a . 1.094 0.001
H15'a_1 . C15'a . 1.095 0.001
H15'a_2 . C15'a . 1.095 0.001
H15a_3 . C15a . 1.095 0.001
H15a_2 . C15a . 1.095 0.001
H15a_1 . C15a . 1.094 0.001
H15_2 . C15 . 1.094 0.001
H15_1 . C15 . 1.095 0.001
H15_3 . C15 . 1.095 0.001
H15'_2 . C15' . 1.094 0.001
H15'_3 . C15' . 1.095 0.001
H15'_1 . C15' . 1.095 0.001
